data_4028162
loop_
_publ_author_name
'Concepci\'on Alonso'
'Mar\'ia Gonz\'alez'
'Mar\'ia Fuertes'
'Gloria Rubiales'
'Jose Mar\'ia Ezpeleta'
'Francisco Palacios'

_publ_contact_author_address
;
Departamento de Quimica Organica I
Facultad de Farmacia
UPV/EHU
Paseo de la Universidad, 7
01006 Vitoria-Gasteiz
Spain
;
_publ_contact_author_email francisco.palacios@ehu.es
_publ_contact_author_name 'Palacios, Francisco'
_publ_section_title
;
 Synthesis of Fluorinated \b-Aminophosphonates and \g-Lactams
;
_journal_name_full 'Journal of Organic Chemistry'
_journal_page_first 3858
_journal_page_last 3866
_journal_paper_doi 10.1021/jo400281e
_journal_volume 78
_journal_year 2013
_chemical_compound_source 'synthesis as described'
_chemical_formula_moiety 'C15 H18 F3 N2 O6 P1'
_chemical_formula_sum 'C15 H18 F3 N2 O6 P'
_chemical_formula_weight 410.28
_chemical_name_systematic
;
4-Diethoxyphosphinyl-5-trifluoromethyl-1-
(4-nitrophenyl)pyrrolidin-2-one
;
_space_group_IT_number 14
_symmetry_cell_setting monoclinic
_symmetry_Int_Tables_number 14
_symmetry_space_group_name_Hall '-P 2yn'
_symmetry_space_group_name_H-M 'P 1 21/n 1'
_atom_sites_solution_hydrogens geom
_atom_sites_solution_primary direct
_atom_sites_solution_secondary difmap
_audit_creation_date 2012-11-20T15:05:14-00:00
_audit_creation_method 'WinGX routine CIF_UPDATE'
_cell_angle_alpha 90
_cell_angle_beta 105.625(2)
_cell_angle_gamma 90
_cell_formula_units_Z 4
_cell_length_a 11.5576(3)
_cell_length_b 7.9815(2)
_cell_length_c 20.4407(4)
_cell_measurement_reflns_used 4425
_cell_measurement_temperature 100(2)
_cell_measurement_theta_max 76.2497
_cell_measurement_theta_min 2.2425
_cell_measurement_wavelength 0.71073
_cell_volume 1815.91(8)
_computing_cell_refinement
;
        CrysAlisPro, Agilent Technologies,
        Version 1.171.35.21 (release 20-01-2012 CrysAlis171 .NET)
        (compiled Jan 23 2012,18:06:46)
;
_computing_data_collection
;
        CrysAlisPro, Agilent Technologies,
        Version 1.171.35.21 (release 20-01-2012 CrysAlis171 .NET)
        (compiled Jan 23 2012,18:06:46)
;
_computing_data_reduction
;
        CrysAlisPro, Agilent Technologies,
        Version 1.171.35.21 (release 20-01-2012 CrysAlis171 .NET)
        (compiled Jan 23 2012,18:06:46)
;
_computing_molecular_graphics 'Ortep-3 for Windows (Farrugia, 1997)'
_computing_publication_material 'WinGX publication routines (Farrugia, 1999)'
_computing_structure_refinement 'SHELXL-97 (Sheldrick, 2008)'
_diffrn_ambient_temperature 100(2)
_diffrn_detector_area_resol_mean 10.4023
_diffrn_measured_fraction_theta_full 0.998
_diffrn_measured_fraction_theta_max 0.998
_diffrn_measurement_device_type 'SuperNova, Single source at offset), Atlas'
_diffrn_measurement_method '\w scans'
_diffrn_orient_matrix_UB_11 -0.0057997
_diffrn_orient_matrix_UB_12 0.1655467
_diffrn_orient_matrix_UB_13 0.0377346
_diffrn_orient_matrix_UB_21 0.1358833
_diffrn_orient_matrix_UB_22 0.0251236
_diffrn_orient_matrix_UB_23 0.0102923
_diffrn_orient_matrix_UB_31 -0.0256027
_diffrn_orient_matrix_UB_32 0.0959928
_diffrn_orient_matrix_UB_33 -0.0677926
_diffrn_radiation_monochromator graphite
_diffrn_radiation_probe x-ray
_diffrn_radiation_type CuK\a
_diffrn_radiation_wavelength 1.54184
_diffrn_reflns_av_R_equivalents 0.0223
_diffrn_reflns_av_unetI/netI 0.0266
_diffrn_reflns_limit_h_max 14
_diffrn_reflns_limit_h_min -12
_diffrn_reflns_limit_k_max 9
_diffrn_reflns_limit_k_min -7
_diffrn_reflns_limit_l_max 24
_diffrn_reflns_limit_l_min -24
_diffrn_reflns_number 8577
_diffrn_reflns_theta_full 70
_diffrn_reflns_theta_max 70
_diffrn_reflns_theta_min 4
_exptl_absorpt_coefficient_mu 1.961
_exptl_absorpt_correction_T_max 0.962
_exptl_absorpt_correction_T_min 0.931
_exptl_absorpt_correction_type analytical
_exptl_absorpt_process_details
;
        CrysAlisPro, Agilent Technologies,
        Version 1.171.35.21 (release 20-01-2012 CrysAlis171 .NET)
        (compiled Jan 23 2012,18:06:46)
Analytical numeric absorption correction using a multifaceted crystal
                        model based on expressions derived by R.C. Clark & J.S.
        (Clark, R. C. & Reid, J. S. (1995). Acta Cryst. A51, 887-897)
;
_exptl_crystal_colour colourless
_exptl_crystal_density_diffrn 1.501
_exptl_crystal_description prism
_exptl_crystal_F_000 848
_exptl_crystal_size_max 0.2298
_exptl_crystal_size_mid 0.1754
_exptl_crystal_size_min 0.0965
_refine_diff_density_max 0.379
_refine_diff_density_min -0.304
_refine_diff_density_rms 0.047
_refine_ls_extinction_coef 0.00040(13)
_refine_ls_extinction_expression Fc^*^=kFc[1+0.001xFc^2^\l^3^/sin(2\q)]^-1/4^
_refine_ls_extinction_method SHELXL
_refine_ls_goodness_of_fit_ref 1.019
_refine_ls_hydrogen_treatment constr
_refine_ls_matrix_type full
_refine_ls_number_parameters 247
_refine_ls_number_reflns 3434
_refine_ls_number_restraints 0
_refine_ls_restrained_S_all 1.019
_refine_ls_R_factor_all 0.0371
_refine_ls_R_factor_gt 0.0301
_refine_ls_shift/su_max 0.017
_refine_ls_shift/su_mean 0.002
_refine_ls_structure_factor_coef Fsqd
_refine_ls_weighting_details 'calc w=1/[\s^2^(Fo^2^)+(0.0457P)^2^+0.6252P] where P=(Fo^2^+2Fc^2^)/3'
_refine_ls_weighting_scheme calc
_refine_ls_wR_factor_gt 0.0796
_refine_ls_wR_factor_ref 0.0855
_reflns_number_gt 2978
_reflns_number_total 3434
_reflns_threshold_expression >2\s(I)
_cod_data_source_file jo400281e_si_003.cif
_cod_data_source_block mf353a
_cod_original_cell_volume 1815.91(7)
_cod_database_code 4028162

loop_
_symmetry_equiv_pos_as_xyz
'x, y, z'
'-x+1/2, y+1/2, -z+1/2'
'-x, -y, -z'
'x-1/2, -y-1/2, z-1/2'

loop_
_atom_site_label
_atom_site_type_symbol
_atom_site_fract_x
_atom_site_fract_y
_atom_site_fract_z
_atom_site_U_iso_or_equiv
_atom_site_adp_type
_atom_site_occupancy
_atom_site_symmetry_multiplicity
_atom_site_calc_flag
_atom_site_refinement_flags
P1 P 0.31047(3) 0.57840(5) 0.417884(18) 0.01717(12) Uani 1 1 d .
F2 F 0.50420(9) 0.32539(13) 0.27291(5) 0.0304(2) Uani 1 1 d .
F3 F 0.54773(9) 0.22754(12) 0.37497(5) 0.0302(2) Uani 1 1 d .
F4 F 0.67271(8) 0.38994(13) 0.34408(5) 0.0294(2) Uani 1 1 d .
O5 O 0.39034(10) 0.83094(14) 0.24011(5) 0.0234(3) Uani 1 1 d .
O6 O 0.35039(10) 0.48136(15) 0.48094(5) 0.0227(3) Uani 1 1 d .
O7 O 0.17070(10) 0.60391(14) 0.39267(6) 0.0235(3) Uani 1 1 d .
O8 O 0.35977(11) 0.76161(14) 0.41816(6) 0.0274(3) Uani 1 1 d .
N9 N 0.51089(11) 0.66329(16) 0.32342(6) 0.0170(3) Uani 1 1 d .
O10 O 0.96812(12) 1.10819(18) 0.34151(7) 0.0397(3) Uani 1 1 d .
C11 C 0.35988(13) 0.49177(19) 0.34829(7) 0.0170(3) Uani 1 1 d .
H11 H 0.3387 0.3702 0.3428 0.02 Uiso 1 1 calc R
C12 C 0.74762(14) 0.9552(2) 0.30328(8) 0.0228(3) Uani 1 1 d .
H12 H 0.7711 1.0136 0.2684 0.027 Uiso 1 1 calc R
N13 N 0.92027(13) 1.07679(19) 0.38703(7) 0.0299(3) Uani 1 1 d .
O14 O 0.95685(13) 1.12905(19) 0.44532(7) 0.0454(4) Uani 1 1 d .
C15 C 0.68339(14) 0.7820(2) 0.40667(7) 0.0192(3) Uani 1 1 d .
H15 H 0.6618 0.7215 0.4416 0.023 Uiso 1 1 calc R
C16 C 0.61471(13) 0.76642(19) 0.33932(7) 0.0167(3) Uani 1 1 d .
C17 C 0.49772(13) 0.51399(19) 0.36238(7) 0.0166(3) Uani 1 1 d .
H17 H 0.5349 0.5334 0.4119 0.02 Uiso 1 1 calc R
C18 C 0.40392(13) 0.7094(2) 0.27682(7) 0.0184(3) Uani 1 1 d .
C19 C 0.78290(14) 0.8859(2) 0.42236(8) 0.0211(3) Uani 1 1 d .
H19 H 0.8296 0.8986 0.4681 0.025 Uiso 1 1 calc R
C20 C 0.55544(14) 0.3644(2) 0.33824(8) 0.0217(3) Uani 1 1 d .
C21 C 0.30839(14) 0.5841(2) 0.28079(7) 0.0206(3) Uani 1 1 d .
H21A H 0.2931 0.5051 0.2421 0.025 Uiso 1 1 calc R
H21B H 0.2323 0.6415 0.2806 0.025 Uiso 1 1 calc R
C22 C 0.81328(14) 0.9708(2) 0.37053(8) 0.0214(3) Uani 1 1 d .
C23 C 0.64734(14) 0.8531(2) 0.28776(8) 0.0211(3) Uani 1 1 d .
H23 H 0.6006 0.842 0.242 0.025 Uiso 1 1 calc R
C24 C 0.2936(2) 1.0445(2) 0.41585(9) 0.0388(5) Uani 1 1 d .
H24A H 0.2157 1.0242 0.3831 0.058 Uiso 1 1 calc R
H24B H 0.3541 1.0671 0.3914 0.058 Uiso 1 1 calc R
H24C H 0.2874 1.1413 0.4442 0.058 Uiso 1 1 calc R
C25 C 0.08843(14) 0.4787(2) 0.40646(8) 0.0245(3) Uani 1 1 d .
H25A H 0.1201 0.4331 0.4529 0.029 Uiso 1 1 calc R
H25B H 0.079 0.385 0.3737 0.029 Uiso 1 1 calc R
C26 C 0.32959(18) 0.8942(2) 0.45965(8) 0.0300(4) Uani 1 1 d .
H26A H 0.3999 0.9205 0.4982 0.036 Uiso 1 1 calc R
H26B H 0.2627 0.858 0.4781 0.036 Uiso 1 1 calc R
C27 C -0.02943(17) 0.5627(3) 0.39974(11) 0.0404(5) Uani 1 1 d .
H27A H -0.0583 0.611 0.3542 0.061 Uiso 1 1 calc R
H27B H -0.0197 0.6518 0.4338 0.061 Uiso 1 1 calc R
H27C H -0.0878 0.4804 0.4069 0.061 Uiso 1 1 calc R

loop_
_atom_site_aniso_label
_atom_site_aniso_U_11
_atom_site_aniso_U_22
_atom_site_aniso_U_33
_atom_site_aniso_U_23
_atom_site_aniso_U_13
_atom_site_aniso_U_12
P1 0.0189(2) 0.0176(2) 0.01548(19) 0.00081(14) 0.00549(14) -0.00278(14)
F2 0.0365(6) 0.0299(6) 0.0245(5) -0.0074(4) 0.0078(4) 0.0013(4)
F3 0.0334(5) 0.0194(5) 0.0395(6) 0.0080(4) 0.0129(4) 0.0032(4)
F4 0.0215(5) 0.0292(5) 0.0395(6) 0.0021(4) 0.0115(4) 0.0028(4)
O5 0.0230(6) 0.0253(6) 0.0220(5) 0.0094(5) 0.0061(4) 0.0046(5)
O6 0.0226(6) 0.0296(6) 0.0152(5) 0.0029(4) 0.0040(4) -0.0035(5)
O7 0.0216(6) 0.0251(6) 0.0249(6) 0.0052(5) 0.0079(4) 0.0025(5)
O8 0.0385(7) 0.0194(6) 0.0298(6) -0.0042(5) 0.0185(5) -0.0072(5)
N9 0.0188(6) 0.0172(6) 0.0143(6) 0.0035(5) 0.0034(5) -0.0014(5)
O10 0.0321(7) 0.0477(8) 0.0392(7) 0.0103(6) 0.0095(6) -0.0168(6)
C11 0.0177(7) 0.0175(7) 0.0145(6) 0.0009(6) 0.0020(5) -0.0022(6)
C12 0.0247(8) 0.0245(8) 0.0205(7) 0.0038(6) 0.0084(6) -0.0037(6)
N13 0.0284(8) 0.0278(8) 0.0296(8) 0.0082(6) 0.0010(6) -0.0094(6)
O14 0.0514(9) 0.0473(9) 0.0285(7) 0.0034(6) -0.0048(6) -0.0303(7)
C15 0.0216(7) 0.0203(8) 0.0168(7) 0.0013(6) 0.0069(6) -0.0012(6)
C16 0.0161(7) 0.0161(7) 0.0181(7) -0.0002(6) 0.0053(5) 0.0005(6)
C17 0.0179(7) 0.0177(7) 0.0141(6) 0.0031(6) 0.0039(5) -0.0019(6)
C18 0.0193(7) 0.0226(8) 0.0140(6) 0.0010(6) 0.0058(5) 0.0025(6)
C19 0.0227(8) 0.0211(8) 0.0180(7) -0.0005(6) 0.0027(6) -0.0015(6)
C20 0.0219(8) 0.0213(8) 0.0224(7) 0.0024(6) 0.0067(6) -0.0013(6)
C21 0.0187(7) 0.0263(8) 0.0156(7) 0.0030(6) 0.0029(6) -0.0015(6)
C22 0.0201(8) 0.0190(8) 0.0245(8) 0.0014(6) 0.0050(6) -0.0040(6)
C23 0.0229(8) 0.0241(8) 0.0164(7) 0.0007(6) 0.0056(6) -0.0018(6)
C24 0.0636(14) 0.0294(10) 0.0276(9) 0.0039(7) 0.0197(9) 0.0086(9)
C25 0.0199(8) 0.0280(9) 0.0271(8) -0.0023(7) 0.0088(6) -0.0039(7)
C26 0.0491(11) 0.0216(9) 0.0216(8) -0.0039(6) 0.0133(7) -0.0055(8)
C27 0.0233(9) 0.0475(12) 0.0513(12) -0.0017(10) 0.0112(8) 0.0012(8)

loop_
_atom_type_symbol
_atom_type_description
_atom_type_scat_dispersion_real
_atom_type_scat_dispersion_imag
_atom_type_scat_source
C C 0.0181 0.0091 'International Tables Vol C Tables 4.2.6.8 and 6.1.1.4'
H H 0 0 'International Tables Vol C Tables 4.2.6.8 and 6.1.1.4'
F F 0.0727 0.0534 'International Tables Vol C Tables 4.2.6.8 and 6.1.1.4'
N N 0.0311 0.018 'International Tables Vol C Tables 4.2.6.8 and 6.1.1.4'
O O 0.0492 0.0322 'International Tables Vol C Tables 4.2.6.8 and 6.1.1.4'
P P 0.2955 0.4335 'International Tables Vol C Tables 4.2.6.8 and 6.1.1.4'

loop_
_exptl_crystal_face_index_h
_exptl_crystal_face_index_k
_exptl_crystal_face_index_l
_exptl_crystal_face_perp_dist
1 3 9 0.0752
-1 -5 -5 0.0773
0 1 -12 0.0777
-1 -5 5 0.0837
-2 5 -3 0.0962
-7 0 7 0.0405
7 0 -5 0.0431
-3 4 6 0.0892

loop_
_geom_angle_atom_site_label_1
_geom_angle_atom_site_label_2
_geom_angle_atom_site_label_3
_geom_angle
O6 P1 O8 117.44(7)
O6 P1 O7 114.13(6)
O8 P1 O7 102.75(7)
O6 P1 C11 113.46(7)
O8 P1 C11 99.68(6)
O7 P1 C11 107.84(6)
C25 O7 P1 120.93(10)
C26 O8 P1 122.40(10)
C18 N9 C16 122.95(12)
C18 N9 C17 112.60(12)
C16 N9 C17 123.59(12)
C21 C11 C17 104.00(11)
C21 C11 P1 113.29(11)
C17 C11 P1 109.67(9)
C21 C11 H11 109.9
C17 C11 H11 109.9
P1 C11 H11 109.9
C23 C12 C22 118.83(14)
C23 C12 H12 120.6
C22 C12 H12 120.6
O14 N13 O10 123.98(15)
O14 N13 C22 118.07(14)
O10 N13 C22 117.95(14)
C19 C15 C16 119.87(14)
C19 C15 H15 120.1
C16 C15 H15 120.1
C23 C16 C15 120.18(14)
C23 C16 N9 119.93(13)
C15 C16 N9 119.89(13)
N9 C17 C20 110.20(12)
N9 C17 C11 104.14(11)
C20 C17 C11 111.72(12)
N9 C17 H17 110.2
C20 C17 H17 110.2
C11 C17 H17 110.2
O5 C18 N9 125.39(14)
O5 C18 C21 126.17(14)
N9 C18 C21 108.44(12)
C22 C19 C15 118.91(14)
C22 C19 H19 120.5
C15 C19 H19 120.5
F3 C20 F2 106.83(13)
F3 C20 F4 106.93(12)
F2 C20 F4 106.70(12)
F3 C20 C17 110.99(12)
F2 C20 C17 113.07(13)
F4 C20 C17 111.96(13)
C18 C21 C11 104.74(12)
C18 C21 H21A 110.8
C11 C21 H21A 110.8
C18 C21 H21B 110.8
C11 C21 H21B 110.8
H21A C21 H21B 108.9
C19 C22 C12 122.21(14)
C19 C22 N13 118.79(14)
C12 C22 N13 118.98(14)
C12 C23 C16 119.98(14)
C12 C23 H23 120
C16 C23 H23 120
C26 C24 H24A 109.5
C26 C24 H24B 109.5
H24A C24 H24B 109.5
C26 C24 H24C 109.5
H24A C24 H24C 109.5
H24B C24 H24C 109.5
O7 C25 C27 107.52(14)
O7 C25 H25A 110.2
C27 C25 H25A 110.2
O7 C25 H25B 110.2
C27 C25 H25B 110.2
H25A C25 H25B 108.5
O8 C26 C24 107.92(13)
O8 C26 H26A 110.1
C24 C26 H26A 110.1
O8 C26 H26B 110.1
C24 C26 H26B 110.1
H26A C26 H26B 108.4
C25 C27 H27A 109.5
C25 C27 H27B 109.5
H27A C27 H27B 109.5
C25 C27 H27C 109.5
H27A C27 H27C 109.5
H27B C27 H27C 109.5

loop_
_geom_bond_atom_site_label_1
_geom_bond_atom_site_label_2
_geom_bond_distance
P1 O6 1.4675(11)
P1 O8 1.5688(12)
P1 O7 1.5711(11)
P1 C11 1.8070(15)
F2 C20 1.3436(18)
F3 C20 1.3419(18)
F4 C20 1.3438(18)
O5 C18 1.2106(18)
O7 C25 1.4585(19)
O8 C26 1.456(2)
N9 C18 1.3917(19)
N9 C16 1.4188(19)
N9 C17 1.4637(18)
O10 N13 1.2296(19)
C11 C21 1.5360(19)
C11 C17 1.5508(19)
C11 H11 1
C12 C23 1.382(2)
C12 C22 1.385(2)
C12 H12 0.95
N13 O14 1.225(2)
N13 C22 1.461(2)
C15 C19 1.383(2)
C15 C16 1.397(2)
C15 H15 0.95
C16 C23 1.395(2)
C17 C20 1.514(2)
C17 H17 1
C18 C21 1.508(2)
C19 C22 1.380(2)
C19 H19 0.95
C21 H21A 0.99
C21 H21B 0.99
C23 H23 0.95
C24 C26 1.488(2)
C24 H24A 0.98
C24 H24B 0.98
C24 H24C 0.98
C25 C27 1.491(2)
C25 H25A 0.99
C25 H25B 0.99
C26 H26A 0.99
C26 H26B 0.99
C27 H27A 0.98
C27 H27B 0.98
C27 H27C 0.98

loop_
_geom_torsion_atom_site_label_1
_geom_torsion_atom_site_label_2
_geom_torsion_atom_site_label_3
_geom_torsion_atom_site_label_4
_geom_torsion
O6 P1 O7 C25 -30.50(13)
O8 P1 O7 C25 -158.75(11)
C11 P1 O7 C25 96.55(12)
O6 P1 O8 C26 -65.82(15)
O7 P1 O8 C26 60.32(14)
C11 P1 O8 C26 171.25(13)
O6 P1 C11 C21 174.69(10)
O8 P1 C11 C21 -59.60(12)
O7 P1 C11 C21 47.26(12)
O6 P1 C11 C17 -69.61(11)
O8 P1 C11 C17 56.10(11)
O7 P1 C11 C17 162.96(10)
C19 C15 C16 C23 1.0(2)
C19 C15 C16 N9 -178.38(14)
C18 N9 C16 C23 -41.0(2)
C17 N9 C16 C23 150.41(14)
C18 N9 C16 C15 138.38(15)
C17 N9 C16 C15 -30.2(2)
C18 N9 C17 C20 106.15(14)
C16 N9 C17 C20 -84.23(16)
C18 N9 C17 C11 -13.80(15)
C16 N9 C17 C11 155.81(13)
C21 C11 C17 N9 22.91(15)
P1 C11 C17 N9 -98.55(11)
C21 C11 C17 C20 -96.02(14)
P1 C11 C17 C20 142.53(10)
C16 N9 C18 O5 7.9(2)
C17 N9 C18 O5 177.61(14)
C16 N9 C18 C21 -171.24(13)
C17 N9 C18 C21 -1.55(16)
C16 C15 C19 C22 -0.9(2)
N9 C17 C20 F3 177.93(11)
C11 C17 C20 F3 -66.81(15)
N9 C17 C20 F2 -62.04(16)
C11 C17 C20 F2 53.22(16)
N9 C17 C20 F4 58.52(16)
C11 C17 C20 F4 173.78(11)
O5 C18 C21 C11 -162.74(15)
N9 C18 C21 C11 16.41(16)
C17 C11 C21 C18 -23.90(15)
P1 C11 C21 C18 95.12(12)
C15 C19 C22 C12 -0.2(2)
C15 C19 C22 N13 -178.36(15)
C23 C12 C22 C19 1.0(3)
C23 C12 C22 N13 179.20(15)
O14 N13 C22 C19 -22.7(2)
O10 N13 C22 C19 157.36(16)
O14 N13 C22 C12 159.08(17)
O10 N13 C22 C12 -20.9(2)
C22 C12 C23 C16 -0.8(2)
C15 C16 C23 C12 -0.2(2)
N9 C16 C23 C12 179.23(14)
P1 O7 C25 C27 159.65(12)
P1 O8 C26 C24 -132.46(14)
